data_8106620
loop_
_publ_author_name
'Yin, Guo-jie'
'Zhang, Bin'

_publ_section_title
;
 Crystal structure of
 bis(2-(2&#x2032;-hydroxy-5&#x2032;-methoxyphenyl)-1H-benzimidazole)boron
 -- tetrahydrofuran (1/1), C36H37N4O6B
;
_journal_issue 4
_journal_name_full 'Zeitschrift f\"ur Kristallographie - New Crystal Structures'
_journal_page_first 615
_journal_page_last 617
_journal_paper_doi 10.1515/ncrs-2016-0377
_journal_volume 232
_journal_year 2017
_chemical_formula_moiety 'C28 H21 B N4 O4, 2(C4 H8 O)'
_chemical_formula_sum 'C36 H37 B N4 O6'
_chemical_formula_weight 632.50
_space_group_crystal_system monoclinic
_space_group_IT_number 15
_space_group_name_Hall '-C 2yc'
_space_group_name_H-M_alt 'C 1 2/c 1'
_atom_sites_solution_hydrogens geom
_cell_angle_alpha 90
_cell_angle_beta 103.301(5)
_cell_angle_gamma 90
_cell_formula_units_Z 4
_cell_length_a 9.3404(4)
_cell_length_b 19.8285(10)
_cell_length_c 17.8985(9)
_cell_measurement_reflns_used 1906
_cell_measurement_temperature 293
_cell_measurement_theta_max 26.3127
_cell_measurement_theta_min 2.9360
_cell_volume 3226.0(3)
_computing_cell_refinement
;
CrysAlisPro, Agilent Technologies,
Version 1.171.35.15 (release 03-08-2011 CrysAlis171 .NET)
(compiled Aug  3 2011,13:03:54)
;
_computing_data_collection
;
CrysAlisPro, Agilent Technologies,
Version 1.171.35.15 (release 03-08-2011 CrysAlis171 .NET)
(compiled Aug  3 2011,13:03:54)
;
_computing_data_reduction
;
CrysAlisPro, Agilent Technologies,
Version 1.171.35.15 (release 03-08-2011 CrysAlis171 .NET)
(compiled Aug  3 2011,13:03:54)
;
_computing_molecular_graphics 'Olex2 (Dolomanov et al., 2009)'
_computing_publication_material 'Olex2 (Dolomanov et al., 2009)'
_computing_structure_refinement 'ShelXL (Sheldrick, 2015)'
_computing_structure_solution 'XS (Sheldrick, 2008)'
_diffrn_ambient_temperature 293
_diffrn_detector_area_resol_mean 16.2312
_diffrn_measured_fraction_theta_full 0.996
_diffrn_measured_fraction_theta_max 0.997
_diffrn_measurement_details
;
#__ type_ start__ end____ width___ exp.time_
  1 omega  -18.00   20.00   1.0000   32.0000
omega____ theta____ kappa____ phi______ frames
    -      -17.2104  -99.0000   30.0000 38

#__ type_ start__ end____ width___ exp.time_
  2 omega  -15.00   25.00   1.0000   32.0000
omega____ theta____ kappa____ phi______ frames
    -      -17.2104  -99.0000 -150.0000 40

#__ type_ start__ end____ width___ exp.time_
  3 omega   35.00   61.00   1.0000   32.0000
omega____ theta____ kappa____ phi______ frames
    -       19.9448  178.0000 -180.0000 26

#__ type_ start__ end____ width___ exp.time_
  4 omega  -29.00   93.00   1.0000   32.0000
omega____ theta____ kappa____ phi______ frames
    -       19.9448    0.0000   90.0000 122
;
_diffrn_measurement_device_type 'CCD Area Detector'
_diffrn_measurement_method '\w scans'
_diffrn_orient_matrix_UB_11 -0.0144087000
_diffrn_orient_matrix_UB_12 -0.0319366000
_diffrn_orient_matrix_UB_13 0.0145509000
_diffrn_orient_matrix_UB_21 -0.0640016000
_diffrn_orient_matrix_UB_22 0.0132599000
_diffrn_orient_matrix_UB_23 0.0096402000
_diffrn_orient_matrix_UB_31 -0.0422958000
_diffrn_orient_matrix_UB_32 -0.0091576000
_diffrn_orient_matrix_UB_33 -0.0368110000
_diffrn_radiation_monochromator graphite
_diffrn_radiation_type MoK\a
_diffrn_radiation_wavelength 0.71073
_diffrn_reflns_av_R_equivalents 0.0222
_diffrn_reflns_av_unetI/netI 0.0392
_diffrn_reflns_Laue_measured_fraction_full 0.996
_diffrn_reflns_Laue_measured_fraction_max 0.997
_diffrn_reflns_limit_h_max 11
_diffrn_reflns_limit_h_min -11
_diffrn_reflns_limit_k_max 24
_diffrn_reflns_limit_k_min -12
_diffrn_reflns_limit_l_max 22
_diffrn_reflns_limit_l_min -21
_diffrn_reflns_number 6642
_diffrn_reflns_point_group_measured_fraction_full 0.996
_diffrn_reflns_point_group_measured_fraction_max 0.997
_diffrn_reflns_theta_full 25.242
_diffrn_reflns_theta_max 26.361
_diffrn_reflns_theta_min 2.941
_diffrn_source 'Enhance (Mo) X-ray Source'
_exptl_absorpt_coefficient_mu 0.089
_exptl_absorpt_correction_T_max 1.00000
_exptl_absorpt_correction_T_min 0.92373
_exptl_absorpt_correction_type multi-scan
_exptl_absorpt_process_details
;
CrysAlisPro, Agilent Technologies,
Version 1.171.35.15 (release 03-08-2011 CrysAlis171 .NET)
(compiled Aug  3 2011,13:03:54)
Empirical absorption correction using spherical harmonics,
 implemented in SCALE3 ABSPACK scaling algorithm.
;
_exptl_crystal_colour colourless
_exptl_crystal_colour_primary colourless
_exptl_crystal_density_diffrn 1.302
_exptl_crystal_description block
_exptl_crystal_F_000 1336
_exptl_crystal_size_max 0.2
_exptl_crystal_size_mid 0.2
_exptl_crystal_size_min 0.2
_refine_diff_density_max 0.246
_refine_diff_density_min -0.266
_refine_diff_density_rms 0.039
_refine_ls_extinction_coef .
_refine_ls_extinction_method none
_refine_ls_goodness_of_fit_ref 1.021
_refine_ls_hydrogen_treatment constr
_refine_ls_matrix_type full
_refine_ls_number_parameters 251
_refine_ls_number_reflns 3295
_refine_ls_number_restraints 20
_refine_ls_restrained_S_all 1.018
_refine_ls_R_factor_all 0.1100
_refine_ls_R_factor_gt 0.0626
_refine_ls_shift/su_max 0.001
_refine_ls_shift/su_mean 0.000
_refine_ls_structure_factor_coef Fsqd
_refine_ls_weighting_details 'w=1/[\s^2^(Fo^2^)+(0.1047P)^2^+1.2396P] where P=(Fo^2^+2Fc^2^)/3'
_refine_ls_weighting_scheme calc
_refine_ls_wR_factor_gt 0.1712
_refine_ls_wR_factor_ref 0.2086
_reflns_Friedel_coverage 0.000
_reflns_Friedel_fraction_full .
_reflns_Friedel_fraction_max .
_reflns_number_gt 1919
_reflns_number_total 3295
_reflns_threshold_expression 'I > 2\s(I)'
_cod_data_source_file suppl_ncrs-2016-0377_suppl.cif
_cod_data_source_block zbb1
_cod_database_code 8106620
_chemical_oxdiff_formula 'C16 H15 O2 N2 B1 Li1'
_shelx_space_group_comment
;
The symmetry employed for this shelxl refinement is uniquely defined
by the following loop, which should always be used as a source of
symmetry information in preference to the above space-group names.
They are only intended as comments.
;
_shelx_estimated_absorpt_t_max 0.982
_shelx_estimated_absorpt_t_min 0.982
_reflns_odcompleteness_completeness 99.79
_reflns_odcompleteness_iscentric 1
_reflns_odcompleteness_theta 26.32
_olex2_refinement_description
;
1. Fixed Uiso
 At 1.2 times of:
  All C(H) groups, All C(H,H) groups, All N(H) groups
 At 1.5 times of:
  All C(H,H,H) groups
2. Rigid bond restraints
 C26A, C26, C23, C23A, C22A, C22, C20A, C20, O21
 with sigma for 1-2 distances of 0.001 and sigma for 1-3 distances of 0.001
3. Others
 Sof(C26A)=Sof(H26C)=Sof(H26D)=Sof(C23A)=Sof(H23C)=Sof(H23D)=Sof(C22A)=
 Sof(H22C)=Sof(H22D)=Sof(C20A)=Sof(H20C)=Sof(H20D)=1-FVAR(1)
 Sof(C20)=Sof(H20A)=Sof(H20B)=Sof(C22)=Sof(H22A)=Sof(H22B)=Sof(C23)=Sof(H23A)=
 Sof(H23B)=Sof(C26)=Sof(H26A)=Sof(H26B)=FVAR(1)
 Fixed Sof: H3(0.5)
4.a Secondary CH2 refined with riding coordinates:
 C20(H20A,H20B), C22(H22A,H22B), C23(H23A,H23B), C26(H26A,H26B), C26A(H26C,
 H26D), C23A(H23C,H23D), C22A(H22C,H22D), C20A(H20C,H20D)
4.b Aromatic/amide H refined with riding coordinates:
 N3(H3), C9(H9), C12(H12), C13(H13), C14(H14), C15(H15), C16(H16), C18(H18)
4.c Idealised Me refined as rotating group:
 C24(H24A,H24B,H24C)
;
_shelx_shelxl_version_number 2014/7
_olex2_submission_special_instructions 'No special instructions were received'

loop_
_space_group_symop_operation_xyz
'x, y, z'
'-x, y, -z+1/2'
'x+1/2, y+1/2, z'
'-x+1/2, y+1/2, -z+1/2'
'-x, -y, -z'
'x, -y, z-1/2'
'-x+1/2, -y+1/2, -z'
'x+1/2, -y+1/2, z-1/2'

loop_
_atom_site_label
_atom_site_type_symbol
_atom_site_fract_x
_atom_site_fract_y
_atom_site_fract_z
_atom_site_U_iso_or_equiv
_atom_site_adp_type
_atom_site_occupancy
_atom_site_site_symmetry_order
_atom_site_calc_flag
_atom_site_refinement_flags_posn
_atom_site_refinement_flags_adp
_atom_site_refinement_flags_occupancy
_atom_site_disorder_assembly
_atom_site_disorder_group
N1 N 0.86117(18) 0.20548(11) 0.23166(11) 0.0514(5) Uani 1 1 d . . . . .
O2 O 0.99611(17) 0.29111(10) 0.31730(11) 0.0706(6) Uani 1 1 d . . . . .
N3 N 0.64122(19) 0.16516(11) 0.23894(11) 0.0544(6) Uani 1 1 d . . . . .
H3 H 0.5617 0.1589 0.2544 0.065 Uiso 0.5 1 calc R . . . .
C4 C 0.8813(3) 0.29583(14) 0.35088(15) 0.0598(7) Uani 1 1 d . . . . .
C5 C 0.7495(2) 0.20798(13) 0.26800(13) 0.0495(6) Uani 1 1 d . . . . .
C6 C 0.8197(2) 0.15757(13) 0.17278(14) 0.0531(6) Uani 1 1 d . . . . .
C7 C 0.6826(2) 0.13269(13) 0.17867(13) 0.0505(6) Uani 1 1 d . . . . .
C8 C 0.7562(2) 0.25529(13) 0.33051(13) 0.0521(6) Uani 1 1 d . . . . .
C9 C 0.6420(3) 0.26153(15) 0.36892(15) 0.0647(8) Uani 1 1 d . . . . .
H9 H 0.5599 0.2337 0.3554 0.078 Uiso 1 1 calc R . . . .
O10 O 0.5437(2) 0.31738(14) 0.46661(13) 0.1027(9) Uani 1 1 d . . . . .
B11 B 1.0000 0.2503(2) 0.2500 0.0581(11) Uani 1 2 d S T P . .
C12 C 0.6089(3) 0.08438(15) 0.12722(16) 0.0673(8) Uani 1 1 d . . . . .
H12 H 0.5183 0.0672 0.1311 0.081 Uiso 1 1 calc R . . . .
C13 C 0.8868(3) 0.13621(16) 0.11573(15) 0.0670(8) Uani 1 1 d . . . . .
H13 H 0.9777 0.1528 0.1116 0.080 Uiso 1 1 calc R . . . .
C14 C 0.8887(3) 0.34319(17) 0.40973(17) 0.0764(9) Uani 1 1 d . . . . .
H14 H 0.9709 0.3708 0.4242 0.092 Uiso 1 1 calc R . . . .
C15 C 0.7743(3) 0.34887(18) 0.44622(19) 0.0833(10) Uani 1 1 d . . . . .
H15 H 0.7800 0.3805 0.4851 0.100 Uiso 1 1 calc R . . . .
C16 C 0.8108(3) 0.08856(17) 0.06484(17) 0.0777(9) Uani 1 1 d . . . . .
H16 H 0.8524 0.0732 0.0255 0.093 Uiso 1 1 calc R . . . .
C17 C 0.6498(3) 0.30773(17) 0.42559(17) 0.0745(9) Uani 1 1 d . . . . .
C18 C 0.6764(3) 0.06327(17) 0.07043(17) 0.0767(9) Uani 1 1 d . . . . .
H18 H 0.6301 0.0312 0.0351 0.092 Uiso 1 1 calc R . . . .
C24 C 0.4144(4) 0.2763(2) 0.4449(2) 0.1095(14) Uani 1 1 d . . . . .
H24A H 0.3680 0.2844 0.3920 0.164 Uiso 1 1 calc GR . . . .
H24B H 0.3474 0.2873 0.4764 0.164 Uiso 1 1 calc GR . . . .
H24C H 0.4415 0.2296 0.4517 0.164 Uiso 1 1 calc GR . . . .
C20 C 0.184(2) 0.0250(11) 0.1239(15) 0.173(6) Uani 0.443(18) 1 d . U . A 1
H20A H 0.1415 0.0467 0.0752 0.208 Uiso 0.443(18) 1 calc R . . A 1
H20B H 0.2066 0.0584 0.1644 0.208 Uiso 0.443(18) 1 calc R . . A 1
O21 O 0.2999(4) -0.0138(3) 0.1207(3) 0.1667(14) Uani 1 1 d . U . . .
C22 C 0.081(2) -0.0351(13) 0.1434(16) 0.171(8) Uani 0.443(18) 1 d . U . A 1
H22A H -0.0092 -0.0186 0.1546 0.205 Uiso 0.443(18) 1 calc R . . A 1
H22B H 0.0597 -0.0690 0.1033 0.205 Uiso 0.443(18) 1 calc R . . A 1
C23 C 0.188(3) -0.0589(18) 0.2128(17) 0.222(9) Uani 0.443(18) 1 d . U . A 1
H23A H 0.1996 -0.1075 0.2138 0.266 Uiso 0.443(18) 1 calc R . . A 1
H23B H 0.1642 -0.0435 0.2599 0.266 Uiso 0.443(18) 1 calc R . . A 1
C26 C 0.329(2) -0.020(2) 0.1948(14) 0.286(10) Uani 0.443(18) 1 d . U . A 1
H26A H 0.3415 0.0236 0.2196 0.343 Uiso 0.443(18) 1 calc R . . A 1
H26B H 0.4178 -0.0464 0.2129 0.343 Uiso 0.443(18) 1 calc R . . A 1
C26A C 0.307(2) -0.0677(9) 0.1763(15) 0.223(7) Uani 0.557(18) 1 d . U . A 2
H26C H 0.3048 -0.1107 0.1502 0.268 Uiso 0.557(18) 1 calc R . . A 2
H26D H 0.4002 -0.0647 0.2139 0.268 Uiso 0.557(18) 1 calc R . . A 2
C23A C 0.200(4) -0.0655(11) 0.2115(19) 0.230(8) Uani 0.557(18) 1 d . U . A 2
H23C H 0.2381 -0.0606 0.2665 0.276 Uiso 0.557(18) 1 calc R . . A 2
H23D H 0.1415 -0.1063 0.2019 0.276 Uiso 0.557(18) 1 calc R . . A 2
C22A C 0.1089(19) -0.0039(8) 0.1783(9) 0.139(5) Uani 0.557(18) 1 d . U . A 2
H22C H 0.0063 -0.0160 0.1594 0.166 Uiso 0.557(18) 1 calc R . . A 2
H22D H 0.1159 0.0312 0.2167 0.166 Uiso 0.557(18) 1 calc R . . A 2
C20A C 0.1702(17) 0.0170(9) 0.1190(8) 0.140(5) Uani 0.557(18) 1 d . U . A 2
H20C H 0.1023 0.0073 0.0705 0.169 Uiso 0.557(18) 1 calc R . . A 2
H20D H 0.1853 0.0654 0.1224 0.169 Uiso 0.557(18) 1 calc R . . A 2

loop_
_atom_site_aniso_label
_atom_site_aniso_U_11
_atom_site_aniso_U_22
_atom_site_aniso_U_33
_atom_site_aniso_U_23
_atom_site_aniso_U_13
_atom_site_aniso_U_12
N1 0.0295(9) 0.0654(13) 0.0631(12) -0.0044(10) 0.0187(8) 0.0011(9)
O2 0.0418(9) 0.0801(14) 0.0978(13) -0.0236(11) 0.0321(9) -0.0128(9)
N3 0.0319(9) 0.0686(14) 0.0665(12) -0.0058(11) 0.0186(8) -0.0007(9)
C4 0.0432(13) 0.0664(17) 0.0742(16) -0.0064(14) 0.0225(12) 0.0028(12)
C5 0.0287(10) 0.0628(15) 0.0594(14) 0.0012(12) 0.0152(9) 0.0045(10)
C6 0.0376(12) 0.0615(16) 0.0627(14) -0.0005(12) 0.0164(10) 0.0061(11)
C7 0.0357(11) 0.0611(15) 0.0561(13) -0.0020(12) 0.0135(10) 0.0023(11)
C8 0.0360(11) 0.0642(16) 0.0579(14) -0.0074(12) 0.0148(10) 0.0020(11)
C9 0.0456(13) 0.082(2) 0.0727(17) -0.0186(15) 0.0262(12) -0.0066(13)
O10 0.0778(14) 0.137(2) 0.1115(17) -0.0597(16) 0.0601(12) -0.0257(14)
B11 0.0362(18) 0.067(3) 0.076(3) 0.000 0.0237(18) 0.000
C12 0.0508(14) 0.0754(19) 0.0759(18) -0.0045(15) 0.0154(13) -0.0044(14)
C13 0.0525(14) 0.084(2) 0.0735(17) -0.0011(15) 0.0328(13) 0.0083(14)
C14 0.0613(16) 0.080(2) 0.093(2) -0.0312(17) 0.0285(15) -0.0163(15)
C15 0.0720(19) 0.094(2) 0.092(2) -0.0390(18) 0.0364(16) -0.0147(17)
C16 0.0771(19) 0.089(2) 0.0718(18) -0.0212(17) 0.0281(15) 0.0037(18)
C17 0.0596(16) 0.094(2) 0.0793(18) -0.0234(17) 0.0346(14) -0.0054(16)
C18 0.0755(19) 0.084(2) 0.0702(18) -0.0210(16) 0.0162(15) 0.0010(17)
C24 0.075(2) 0.146(4) 0.129(3) -0.056(3) 0.067(2) -0.031(2)
C20 0.165(10) 0.106(8) 0.299(16) -0.073(8) 0.158(11) -0.028(6)
O21 0.121(2) 0.184(4) 0.202(4) -0.040(3) 0.052(2) 0.013(2)
C22 0.119(6) 0.175(18) 0.204(18) 0.055(14) 0.009(7) -0.035(11)
C23 0.155(12) 0.37(3) 0.159(12) 0.040(13) 0.066(8) 0.131(13)
C26 0.125(8) 0.54(3) 0.174(4) -0.155(14) 0.004(8) -0.032(13)
C26A 0.163(12) 0.131(10) 0.36(2) 0.023(9) 0.031(10) 0.085(9)
C23A 0.32(2) 0.137(11) 0.244(17) 0.087(11) 0.095(13) 0.105(12)
C22A 0.133(9) 0.135(11) 0.154(10) 0.032(8) 0.045(7) 0.051(8)
C20A 0.113(7) 0.176(12) 0.123(7) 0.047(8) 0.007(5) 0.038(8)

loop_
_atom_type_symbol
_atom_type_description
_atom_type_scat_dispersion_real
_atom_type_scat_dispersion_imag
_atom_type_scat_source
C C 0.0033 0.0016 'International Tables Vol C Tables 4.2.6.8 and 6.1.1.4'
H H 0.0000 0.0000 'International Tables Vol C Tables 4.2.6.8 and 6.1.1.4'
B B 0.0013 0.0007 'International Tables Vol C Tables 4.2.6.8 and 6.1.1.4'
N N 0.0061 0.0033 'International Tables Vol C Tables 4.2.6.8 and 6.1.1.4'
O O 0.0106 0.0060 'International Tables Vol C Tables 4.2.6.8 and 6.1.1.4'

loop_
_geom_angle_atom_site_label_1
_geom_angle_atom_site_label_2
_geom_angle_atom_site_label_3
_geom_angle
_geom_angle_site_symmetry_1
_geom_angle_site_symmetry_3
C5 N1 C6 106.00(18) . .
C5 N1 B11 125.46(19) . .
C6 N1 B11 128.45(17) . .
C4 O2 B11 125.49(18) . .
C5 N3 H3 126.9 . .
C5 N3 C7 106.12(18) . .
C7 N3 H3 126.9 . .
O2 C4 C8 123.2(2) . .
O2 C4 C14 118.4(2) . .
C8 C4 C14 118.4(2) . .
N1 C5 C8 119.6(2) . .
N3 C5 N1 112.9(2) . .
N3 C5 C8 127.4(2) . .
C7 C6 N1 106.3(2) . .
C13 C6 N1 131.9(2) . .
C13 C6 C7 121.8(2) . .
N3 C7 C6 108.6(2) . .
N3 C7 C12 130.5(2) . .
C12 C7 C6 120.9(2) . .
C4 C8 C5 117.3(2) . .
C4 C8 C9 120.5(2) . .
C9 C8 C5 122.2(2) . .
C8 C9 H9 119.7 . .
C17 C9 C8 120.7(3) . .
C17 C9 H9 119.7 . .
C17 O10 C24 116.2(2) . .
N1 B11 N1 109.7(3) 2_755 .
O2 B11 N1 108.85(10) 2_755 .
O2 B11 N1 108.40(9) 2_755 2_755
O2 B11 N1 108.40(9) . .
O2 B11 N1 108.85(10) . 2_755
O2 B11 O2 112.6(3) 2_755 .
C7 C12 H12 121.5 . .
C18 C12 C7 117.1(3) . .
C18 C12 H12 121.5 . .
C6 C13 H13 121.8 . .
C6 C13 C16 116.3(3) . .
C16 C13 H13 121.8 . .
C4 C14 H14 120.0 . .
C15 C14 C4 120.1(3) . .
C15 C14 H14 120.0 . .
C14 C15 H15 119.5 . .
C14 C15 C17 121.0(3) . .
C17 C15 H15 119.5 . .
C13 C16 H16 118.8 . .
C18 C16 C13 122.5(3) . .
C18 C16 H16 118.8 . .
C9 C17 O10 124.8(3) . .
C9 C17 C15 119.4(3) . .
O10 C17 C15 115.8(2) . .
C12 C18 H18 119.3 . .
C16 C18 C12 121.5(3) . .
C16 C18 H18 119.3 . .
O10 C24 H24A 109.5 . .
O10 C24 H24B 109.5 . .
O10 C24 H24C 109.5 . .
H24A C24 H24B 109.5 . .
H24A C24 H24C 109.5 . .
H24B C24 H24C 109.5 . .
H20A C20 H20B 110.0 . .
O21 C20 H20A 112.5 . .
O21 C20 H20B 112.5 . .
O21 C20 C22 96.4(17) . .
C22 C20 H20A 112.5 . .
C22 C20 H20B 112.5 . .
C26 O21 C20 89.6(17) . .
C20A O21 C26A 104.4(10) . .
C20 C22 H22A 112.6 . .
C20 C22 H22B 112.6 . .
H22A C22 H22B 110.1 . .
C23 C22 C20 96(2) . .
C23 C22 H22A 112.6 . .
C23 C22 H22B 112.6 . .
C22 C23 H23A 112.6 . .
C22 C23 H23B 112.6 . .
C22 C23 C26 96(2) . .
H23A C23 H23B 110.1 . .
C26 C23 H23A 112.6 . .
C26 C23 H23B 112.6 . .
O21 C26 C23 105.2(16) . .
O21 C26 H26A 110.7 . .
O21 C26 H26B 110.7 . .
C23 C26 H26A 110.7 . .
C23 C26 H26B 110.7 . .
H26A C26 H26B 108.8 . .
O21 C26A H26C 109.0 . .
O21 C26A H26D 109.0 . .
H26C C26A H26D 107.8 . .
C23A C26A O21 112.8(12) . .
C23A C26A H26C 109.0 . .
C23A C26A H26D 109.0 . .
C26A C23A H23C 110.7 . .
C26A C23A H23D 110.7 . .
C26A C23A C22A 105.1(19) . .
H23C C23A H23D 108.8 . .
C22A C23A H23C 110.7 . .
C22A C23A H23D 110.7 . .
C23A C22A H22C 110.9 . .
C23A C22A H22D 110.9 . .
H22C C22A H22D 108.9 . .
C20A C22A C23A 104.2(15) . .
C20A C22A H22C 110.9 . .
C20A C22A H22D 110.9 . .
O21 C20A C22A 112.1(10) . .
O21 C20A H20C 109.2 . .
O21 C20A H20D 109.2 . .
C22A C20A H20C 109.2 . .
C22A C20A H20D 109.2 . .
H20C C20A H20D 107.9 . .

loop_
_geom_bond_atom_site_label_1
_geom_bond_atom_site_label_2
_geom_bond_distance
_geom_bond_site_symmetry_2
N1 C5 1.351(3) .
N1 C6 1.405(3) .
N1 B11 1.544(3) .
O2 C4 1.347(3) .
O2 B11 1.458(3) .
N3 H3 0.8600 .
N3 C5 1.331(3) .
N3 C7 1.386(3) .
C4 C8 1.397(3) .
C4 C14 1.401(4) .
C5 C8 1.450(3) .
C6 C7 1.398(3) .
C6 C13 1.381(3) .
C7 C12 1.396(4) .
C8 C9 1.401(3) .
C9 H9 0.9300 .
C9 C17 1.356(4) .
O10 C17 1.376(3) .
O10 C24 1.434(4) .
B11 N1 1.544(3) 2_755
B11 O2 1.458(3) 2_755
C12 H12 0.9300 .
C12 C18 1.379(4) .
C13 H13 0.9300 .
C13 C16 1.388(4) .
C14 H14 0.9300 .
C14 C15 1.379(4) .
C15 H15 0.9300 .
C15 C17 1.398(4) .
C16 H16 0.9300 .
C16 C18 1.377(4) .
C18 H18 0.9300 .
C24 H24A 0.9600 .
C24 H24B 0.9600 .
C24 H24C 0.9600 .
C20 H20A 0.9700 .
C20 H20B 0.9700 .
C20 O21 1.34(2) .
C20 C22 1.62(3) .
O21 C26 1.30(2) .
O21 C26A 1.451(18) .
O21 C20A 1.350(15) .
C22 H22A 0.9700 .
C22 H22B 0.9700 .
C22 C23 1.48(3) .
C23 H23A 0.9700 .
C23 H23B 0.9700 .
C23 C26 1.62(4) .
C26 H26A 0.9700 .
C26 H26B 0.9700 .
C26A H26C 0.9700 .
C26A H26D 0.9700 .
C26A C23A 1.30(3) .
C23A H23C 0.9700 .
C23A H23D 0.9700 .
C23A C22A 1.53(3) .
C22A H22C 0.9700 .
C22A H22D 0.9700 .
C22A C20A 1.38(2) .
C20A H20C 0.9700 .
C20A H20D 0.9700 .

loop_
_geom_torsion_atom_site_label_1
_geom_torsion_atom_site_label_2
_geom_torsion_atom_site_label_3
_geom_torsion_atom_site_label_4
_geom_torsion
_geom_torsion_site_symmetry_1
_geom_torsion_site_symmetry_2
_geom_torsion_site_symmetry_3
_geom_torsion_site_symmetry_4
N1 C5 C8 C4 -0.9(4) . . . .
N1 C5 C8 C9 178.2(2) . . . .
N1 C6 C7 N3 0.6(3) . . . .
N1 C6 C7 C12 179.0(2) . . . .
N1 C6 C13 C16 -178.0(3) . . . .
O2 C4 C8 C5 -2.4(4) . . . .
O2 C4 C8 C9 178.4(3) . . . .
O2 C4 C14 C15 -179.1(3) . . . .
N3 C5 C8 C4 -179.5(2) . . . .
N3 C5 C8 C9 -0.4(4) . . . .
N3 C7 C12 C18 177.2(3) . . . .
C4 O2 B11 N1 -127.9(2) . . . 2_755
C4 O2 B11 N1 -8.6(4) . . . .
C4 O2 B11 O2 111.9(3) . . . 2_755
C4 C8 C9 C17 1.1(4) . . . .
C4 C14 C15 C17 0.2(5) . . . .
C5 N1 C6 C7 -1.1(3) . . . .
C5 N1 C6 C13 176.9(3) . . . .
C5 N1 B11 N1 123.8(2) . . . 2_755
C5 N1 B11 O2 -117.7(2) . . . 2_755
C5 N1 B11 O2 5.1(4) . . . .
C5 N3 C7 C6 0.1(3) . . . .
C5 N3 C7 C12 -178.1(3) . . . .
C5 C8 C9 C17 -178.0(3) . . . .
C6 N1 C5 N3 1.2(3) . . . .
C6 N1 C5 C8 -177.5(2) . . . .
C6 N1 B11 N1 -60.2(2) . . . 2_755
C6 N1 B11 O2 58.2(4) . . . 2_755
C6 N1 B11 O2 -179.0(2) . . . .
C6 C7 C12 C18 -0.7(4) . . . .
C6 C13 C16 C18 -0.3(5) . . . .
C7 N3 C5 N1 -0.8(3) . . . .
C7 N3 C5 C8 177.8(2) . . . .
C7 C6 C13 C16 -0.2(4) . . . .
C7 C12 C18 C16 0.2(5) . . . .
C8 C4 C14 C15 0.2(5) . . . .
C8 C9 C17 O10 -179.8(3) . . . .
C8 C9 C17 C15 -0.7(5) . . . .
B11 N1 C5 N3 177.9(2) . . . .
B11 N1 C5 C8 -0.9(4) . . . .
B11 N1 C6 C7 -177.7(2) . . . .
B11 N1 C6 C13 0.3(4) . . . .
B11 O2 C4 C8 8.1(4) . . . .
B11 O2 C4 C14 -172.7(3) . . . .
C13 C6 C7 N3 -177.6(2) . . . .
C13 C6 C7 C12 0.8(4) . . . .
C13 C16 C18 C12 0.3(5) . . . .
C14 C4 C8 C5 178.3(2) . . . .
C14 C4 C8 C9 -0.8(4) . . . .
C14 C15 C17 C9 0.1(5) . . . .
C14 C15 C17 O10 179.2(3) . . . .
C24 O10 C17 C9 -2.1(5) . . . .
C24 O10 C17 C15 178.9(3) . . . .
C20 O21 C26 C23 63(2) . . . .
C20 C22 C23 C26 -16(2) . . . .
O21 C20 C22 C23 56(2) . . . .
O21 C26A C23A C22A 0(4) . . . .
C22 C20 O21 C26 -73(2) . . . .
C22 C23 C26 O21 -27(3) . . . .
C26A O21 C20A C22A 12(2) . . . .
C26A C23A C22A C20A 7(3) . . . .
C23A C22A C20A O21 -12(2) . . . .
C20A O21 C26A C23A -7(3) . . . .
